data_9002830
loop_
_publ_author_name
'Redhammer, G. J.'
'Roth, G.'

_publ_section_title
;
 Single-crystal structure refinements and crystal chemistry of
 synthetic trioctahedral micas KM3(Al,Si)4O10(OH)2, where
 M = Ni, Mg, Co, Fe, Al
 Sample: Coni1.8#2 - Co
;
_journal_name_full 'American Mineralogist'
_journal_page_first 1464
_journal_page_last 1476
_journal_volume 87
_journal_year 2002
_chemical_formula_sum 'Al1.08 Co1.68 H2 K Ni1.32 O12 Si2.92'
_chemical_name_mineral Phlogopite
_space_group_IT_number 12
_symmetry_space_group_name_Hall '-C 2y'
_symmetry_space_group_name_H-M 'C 1 2/m 1'
_cell_angle_alpha 90
_cell_angle_beta 99.949
_cell_angle_gamma 90
_cell_length_a 5.3225
_cell_length_b 9.2195
_cell_length_c 10.3125
_cell_formula_units_Z 2
_cell_volume 498.433
_database_code_amcsd 0002919
_exptl_crystal_density_diffrn 3.470
_cod_original_formula_sum '(Al1.08 Si2.92) (Co1.68 Ni1.32) K O12 H2'
_cod_database_code 9002830

loop_
_space_group_symop_operation_xyz
x,y,z
1/2+x,1/2+y,z
x,-y,z
1/2+x,1/2-y,z
-x,y,-z
1/2-x,1/2+y,-z
-x,-y,-z
1/2-x,1/2-y,-z

loop_
_atom_site_aniso_label
_atom_site_aniso_U_11
_atom_site_aniso_U_22
_atom_site_aniso_U_33
_atom_site_aniso_U_12
_atom_site_aniso_U_13
_atom_site_aniso_U_23
AlT 0.00730 0.00760 0.00940 -0.00010 0.00110 0.00010
SiT 0.00730 0.00760 0.00940 -0.00010 0.00110 0.00010
CoM1 0.00670 0.00600 0.01330 0.00000 0.00210 0.00000
NiM1 0.00670 0.00600 0.01330 0.00000 0.00210 0.00000
CoM2 0.00690 0.00630 0.01320 0.00000 0.00170 0.00000
NiM2 0.00690 0.00630 0.01320 0.00000 0.00170 0.00000
K 0.03590 0.03540 0.02800 0.00000 0.00450 0.00000
O1 0.01810 0.02790 0.01870 -0.00920 0.00530 -0.00410
O2 0.02820 0.01360 0.02060 0.00000 -0.00090 0.00000
O3 0.01340 0.01050 0.00740 -0.00040 0.00280 0.00010
O4 0.01260 0.01310 0.00770 0.00000 0.00220 0.00000

loop_
_atom_site_label
_atom_site_fract_x
_atom_site_fract_y
_atom_site_fract_z
_atom_site_occupancy
_atom_site_U_iso_or_equiv
AlT 0.57637 0.16674 0.22848 0.27000 0.00811
SiT 0.57637 0.16674 0.22848 0.73000 0.00811
CoM1 0.00000 0.50000 0.50000 0.56000 0.00874
NiM1 0.00000 0.50000 0.50000 0.44000 0.00874
CoM2 0.00000 0.83190 0.50000 0.56000 0.00887
NiM2 0.00000 0.83190 0.50000 0.44000 0.00887
K 0.00000 0.00000 0.00000 1.00000 0.03318
O1 0.82794 0.22891 0.17079 1.00000 0.02128
O2 0.51410 0.00000 0.17080 1.00000 0.02140
O3 0.63136 0.16663 0.39129 1.00000 0.01039
O4 0.13362 0.00000 0.39809 1.00000 0.01102
H 0.11100 0.00000 0.28800 1.00000 0.02976

loop_
_cod_related_entry_id
_cod_related_entry_database
_cod_related_entry_code
1 AMCSD 0002919
